data_1573076
loop_
_publ_author_name
'Yang, Xue-Chun'
'Wu, Feng'
'Wu, Wen-Biao'
'Zhang, Xu'
'Feng, Jian-Jun'

_publ_section_title
;
 Enantioselective dearomative formal (3+3) cycloadditions of
 bicyclobutanes with aromatic azomethine imines: access to fused
 2,3-diazabicyclo[3.1.1]heptanes.
;
_journal_issue 46
_journal_name_full 'Chemical science'
_journal_page_first 19488
_journal_page_last 19495
_journal_paper_doi 10.1039/d4sc06334a
_journal_volume 15
_journal_year 2024
_chemical_absolute_configuration unk
_chemical_formula_moiety 'C32 H24 Br F3 N4 O2'
_chemical_formula_sum 'C32 H24 Br F3 N4 O2'
_chemical_formula_weight 633.46
_chemical_name_systematic
(R)-(9-bromo-1-(1-methyl-1H-imidazole-2-carbonyl)-3-phenyl-1,2,3,11b-tetrahydro-4H-1,3-methanopyridazino[6,1-a]isoquinolin-4-yl)(4-(trifluoromethyl)phenyl)methanone
_space_group_crystal_system monoclinic
_space_group_IT_number 4
_space_group_name_Hall 'P 2yb'
_space_group_name_H-M_alt 'P 1 21 1'
_atom_sites_solution_hydrogens geom
_atom_sites_solution_primary dual
_audit_creation_date 2024-07-22
_audit_creation_method
;
Olex2 1.5
(compiled 2024.02.16 svn.r378c4104 for OlexSys, GUI svn.r6928)
;
_audit_update_record
;
2024-08-02 deposited with the CCDC.	2024-11-01 downloaded from the CCDC.
;
_cell_angle_alpha 90
_cell_angle_beta 112.161(2)
_cell_angle_gamma 90
_cell_formula_units_Z 2
_cell_length_a 10.8729(2)
_cell_length_b 12.87720(10)
_cell_length_c 10.9786(2)
_cell_measurement_reflns_used 23677
_cell_measurement_temperature 172.99(10)
_cell_measurement_theta_max 73.6500
_cell_measurement_theta_min 3.3690
_cell_volume 1423.59(4)
_computing_cell_refinement 'CrysAlisPro 1.171.42.100a (Rigaku OD, 2023)'
_computing_data_collection 'CrysAlisPro 1.171.42.100a (Rigaku OD, 2023)'
_computing_data_reduction 'CrysAlisPro 1.171.42.100a (Rigaku OD, 2023)'
_computing_molecular_graphics 'Olex2 1.5 (Dolomanov et al., 2009)'
_computing_publication_material 'Olex2 1.5 (Dolomanov et al., 2009)'
_computing_structure_refinement 'SHELXL 2018/3 (Sheldrick, 2015)'
_computing_structure_solution 'SHELXT 2018/2 (Sheldrick, 2018)'
_diffrn_ambient_environment N~2~
_diffrn_ambient_temperature 172.99(10)
_diffrn_detector 'Hybrid Pixel Array Detector'
_diffrn_detector_area_resol_mean 5.8140
_diffrn_measured_fraction_theta_full 0.998
_diffrn_measured_fraction_theta_max 0.998
_diffrn_measurement_details
;
List of Runs (angles in degrees, time in seconds):

  # Type    Start    End  Width  t~exp~   \w     \q     \k     \f   Frames
#--------------------------------------------------------------------------
  1  \w    -27.00  20.00   1.00    1.00    --    0.00  57.00  90.00   47
  2  \w     39.00  85.00   1.00    1.00    --    0.00  57.00  90.00   46
  3  \w    -27.00   8.00   1.00    1.00    --    0.00  57.00  30.00   35
  4  \w     31.00  82.00   1.00    1.00    --    0.00  57.00  30.00   51
  5  \w    -66.00 -15.00   1.00    1.00    --    0.00 -57.00  60.00   51
  6  \w    -24.00  25.00   1.00    1.00    --    0.00  77.00  30.00   49
  7  \w    -25.00  75.00   1.00    1.00    --    0.00  57.00 -90.00  100
  8  \w     -1.00  37.00   1.00    1.00    --    0.00  37.00  90.00   38
  9  \w    -27.00  83.00   1.00    1.00    --    0.00  37.00-150.00  110
 10  \w     -9.00  24.00   1.00    1.00    --    0.00 -57.00  60.00   33
 11  \w     63.00  94.00   1.00    1.00    --   92.10  64.00 -48.36   31
 12  \w     45.00 108.00   1.00    1.00    --   92.10 -82.00 -60.00   63
 13  \w      4.00  29.00   1.00    1.00    --   92.10 -82.00 120.00   25
 14  \w     48.00 127.00   1.00    1.00    --   92.10 -82.00 120.00   79
 15  \w     59.00  85.00   1.00    1.00    --   92.10  79.00 136.91   26
 16  \w    134.00 162.00   1.00    1.00    --   92.10  63.00 133.20   28
 17  \w     66.00 118.00   1.00    1.00    --   92.10  50.00 -84.46   52
 18  \w    112.00 179.00   1.00    1.00    --   92.10  79.00 -11.05   67
 19  \w     57.00  90.00   1.00    1.00    --   92.10  82.00  30.00   33
 20  \w    141.00 167.00   1.00    1.00    --   92.10  77.00 -90.00   26
 21  \w     58.00  84.00   1.00    1.00    --   92.10  82.00-150.00   26
 22  \w    116.00 142.00   1.00    1.00    --   92.10  82.00-150.00   26
 23  \w     59.00  91.00   1.00    1.00    --   92.10  77.00  60.00   32
 24  \w     57.00  82.00   1.00    1.00    --   92.10  82.00-120.00   25
 25  \w     57.00 100.00   1.00    1.00    --   92.10  82.00   0.00   43
 26  \w    107.00 180.00   1.00    1.00    --   92.10  82.00   0.00   73
 27  \w     59.00  84.00   1.00    1.00    --   92.10  77.00 -60.00   25
 28  \w    103.00 129.00   1.00    1.00    --   92.10  77.00 -60.00   26
 29  \w      7.00  53.00   1.00    1.00    --   92.10 -61.00 -90.00   46
 30  \w     73.00 111.00   1.00    1.00    --   92.10 -61.00 -90.00   38
 31  \w     58.00  98.00   1.00    1.00    --   92.10  79.00 -11.05   40
 32  \w     64.00  92.00   1.00    1.00    --   92.10  63.00 133.20   28
 33  \w     59.00  98.00   1.00    1.00    --   92.10  77.00 -90.00   39
 34  \w      4.00 119.00   1.00    1.00    --   92.10 -82.00  30.00  115
 35  \w     65.00  90.00   1.00    1.00    --   92.10  62.00 109.17   25
 36  \w     59.00  84.00   1.00    1.00    --   92.10  77.00 -30.00   25
 37  \w     57.00  82.00   1.00    1.00    --   92.10  82.00 120.00   25
 38  \w     57.00  83.00   1.00    1.00    --   92.10  82.00 -90.00   26
 39  \w     62.00 126.00   1.00    1.00    --   92.10  30.00 -30.00   64
 40  \w     57.00  97.00   1.00    1.00    --   92.10  82.00 150.00   40
 41  \w     66.00 131.00   1.00    1.00    --   92.10  42.00-148.03   65
 42  \w     64.00 153.00   1.00    1.00    --   92.10  61.00 150.00   89
 43  \w     57.00  83.00   1.00    1.00    --   92.10  82.00  60.00   26
 44  \w     67.00  93.00   1.00    1.00    --   92.10  45.00  60.00   26
 45  \w    120.00 159.00   1.00    1.00    --   92.10  45.00  60.00   39
 46  \w     66.00  91.00   1.00    1.00    --   92.10  58.00-156.73   25
 47  \w     59.00  84.00   1.00    1.00    --   92.10  77.00  30.00   25
 48  \w      5.00 120.00   1.00    1.00    --   92.10 -61.00  30.00  115
 49  \w     57.00  82.00   1.00    1.00    --   92.10  82.00-180.00   25
 50  \w     59.00  84.00   1.00    1.00    --   92.10  77.00-150.00   25
 51  \w     57.00  83.00   1.00    1.00    --   92.10  82.00 -60.00   26
 52  \w     57.00  82.00   1.00    1.00    --   92.10  82.00  90.00   25
 53  \w    115.00 178.00   1.00    1.00    --   92.10  64.00 -48.36   63
 54  \w    125.00 181.00   1.00    1.00    --   92.10  50.00 -84.46   56
 55  \w     64.00 182.00   1.00    1.00    --   92.10  61.00-132.12  118
 56  \w     66.00 153.00   1.00    1.00    --   92.10  45.00  90.00   87
 57  \w    156.00 181.00   1.00    1.00    --   92.10  45.00  90.00   25
 58  \w     66.00 171.00   1.00    1.00    --   92.10  45.00 120.00  105
 59  \w      5.00  76.00   1.00    1.00    --   92.10 -82.00-180.00   71
 60  \w     93.00 128.00   1.00    1.00    --   92.10 -82.00-180.00   35
 61  \w     38.00 100.00   1.00    1.00    --   92.10 -82.00 -90.00   62
 62  \w     67.00 117.00   1.00    1.00    --   92.10  46.00   2.55   50
;
_diffrn_measurement_device 'four-circle diffractometer'
_diffrn_measurement_device_type 'XtaLAB AFC12 (RINC): Kappa dual home/near'
_diffrn_measurement_method '\w scans'
_diffrn_orient_matrix_type 'CrysAlisPro convention (1999,Acta A55,543-557)'
_diffrn_orient_matrix_UB_11 -0.0480203000
_diffrn_orient_matrix_UB_12 -0.0679709000
_diffrn_orient_matrix_UB_13 0.0887254000
_diffrn_orient_matrix_UB_21 -0.0097318000
_diffrn_orient_matrix_UB_22 0.0971266000
_diffrn_orient_matrix_UB_23 0.0778621000
_diffrn_orient_matrix_UB_31 -0.1450008000
_diffrn_orient_matrix_UB_32 0.0160372000
_diffrn_orient_matrix_UB_33 -0.0948784000
_diffrn_radiation_monochromator mirror
_diffrn_radiation_probe x-ray
_diffrn_radiation_type 'Cu K\a'
_diffrn_radiation_wavelength 1.54184
_diffrn_reflns_av_R_equivalents 0.0775
_diffrn_reflns_av_unetI/netI 0.0378
_diffrn_reflns_Laue_measured_fraction_full 0.998
_diffrn_reflns_Laue_measured_fraction_max 0.998
_diffrn_reflns_limit_h_max 12
_diffrn_reflns_limit_h_min -12
_diffrn_reflns_limit_k_max 15
_diffrn_reflns_limit_k_min -15
_diffrn_reflns_limit_l_max 13
_diffrn_reflns_limit_l_min -13
_diffrn_reflns_number 32191
_diffrn_reflns_point_group_measured_fraction_full 0.996
_diffrn_reflns_point_group_measured_fraction_max 0.996
_diffrn_reflns_theta_full 67.069
_diffrn_reflns_theta_max 67.069
_diffrn_reflns_theta_min 4.348
_diffrn_source 'micro-focus sealed X-ray tube'
_diffrn_source_type 'Rigaku (Cu) X-ray Source'
_exptl_absorpt_coefficient_mu 2.457
_exptl_absorpt_correction_T_max 1.00000
_exptl_absorpt_correction_T_min 0.53908
_exptl_absorpt_correction_type multi-scan
_exptl_absorpt_process_details
;
CrysAlisPro 1.171.42.100a (Rigaku Oxford Diffraction, 2023)
Empirical absorption correction using spherical harmonics,
implemented in SCALE3 ABSPACK scaling algorithm.
;
_exptl_crystal_colour 'clear light colourless'
_exptl_crystal_colour_lustre clear
_exptl_crystal_colour_modifier light
_exptl_crystal_colour_primary colourless
_exptl_crystal_density_diffrn 1.478
_exptl_crystal_description block
_exptl_crystal_F_000 644
_exptl_crystal_size_max 0.32
_exptl_crystal_size_mid 0.26
_exptl_crystal_size_min 0.22
_refine_diff_density_max 0.209
_refine_diff_density_min -0.536
_refine_diff_density_rms 0.051
_refine_ls_abs_structure_details
;
 Flack x determined using 2207 quotients [(I+)-(I-)]/[(I+)+(I-)]
 (Parsons, Flack and Wagner, Acta Cryst. B69 (2013) 249-259).
;
_refine_ls_abs_structure_Flack -0.032(8)
_refine_ls_extinction_method none
_refine_ls_goodness_of_fit_ref 1.088
_refine_ls_hydrogen_treatment constr
_refine_ls_matrix_type full
_refine_ls_number_parameters 380
_refine_ls_number_reflns 5058
_refine_ls_number_restraints 1
_refine_ls_restrained_S_all 1.088
_refine_ls_R_factor_all 0.0334
_refine_ls_R_factor_gt 0.0322
_refine_ls_shift/su_max 0.001
_refine_ls_shift/su_mean 0.000
_refine_ls_structure_factor_coef Fsqd
_refine_ls_weighting_details 'w=1/[\s^2^(Fo^2^)+(0.0533P)^2^] where P=(Fo^2^+2Fc^2^)/3'
_refine_ls_weighting_scheme calc
_refine_ls_wR_factor_gt 0.0822
_refine_ls_wR_factor_ref 0.0842
_reflns_Friedel_coverage 0.904
_reflns_Friedel_fraction_full 0.994
_reflns_Friedel_fraction_max 0.994
_reflns_number_gt 4895
_reflns_number_total 5058
_reflns_threshold_expression 'I > 2\s(I)'
_cod_data_source_file d4sc06334a2.cif
_cod_data_source_block exp_4382_auto
_cod_depositor_comments 'Adding full bibliography for 1573075--1573076.cif.'
_cod_database_code 1573076
_shelx_shelxl_version_number 2018/3
_shelx_space_group_comment
;
The symmetry employed for this shelxl refinement is uniquely defined
by the following loop, which should always be used as a source of
symmetry information in preference to the above space-group names.
They are only intended as comments.
;
_shelx_estimated_absorpt_t_max 0.614
_shelx_estimated_absorpt_t_min 0.507
_olex2_refinement_description
;
1. Fixed Uiso
 At 1.2 times of:
  All C(H) groups, All C(H,H) groups
 At 1.5 times of:
  All C(H,H,H) groups
2.a Ternary CH refined with riding coordinates:
 C8(H8)
2.b Secondary CH2 refined with riding coordinates:
 C6(H6A,H6B), C17(H17A,H17B)
2.c Aromatic/amide H refined with riding coordinates:
 C2(H2), C3(H3), C10(H10), C11(H11), C13(H13), C15(H15), C16(H16), C20(H20),
 C21(H21), C23(H23), C24(H24), C26(H26), C27(H27), C28(H28), C29(H29), C30(H30)
2.d Idealised Me refined as rotating group:
 C32(H32A,H32B,H32C)
;
_olex2_submission_special_instructions 'No special instructions were received'
_oxdiff_exptl_absorpt_empirical_details
;
Empirical correction (ABSPACK) includes:
- Absorption correction using spherical harmonics
- Frame scaling
;
_oxdiff_exptl_absorpt_empirical_full_max 4.223
_oxdiff_exptl_absorpt_empirical_full_min 0.423

loop_
_space_group_symop_operation_xyz
'x, y, z'
'-x, y+1/2, -z'

loop_
_atom_site_label
_atom_site_type_symbol
_atom_site_fract_x
_atom_site_fract_y
_atom_site_fract_z
_atom_site_U_iso_or_equiv
_atom_site_adp_type
_atom_site_occupancy
_atom_site_site_symmetry_order
_atom_site_calc_flag
_atom_site_refinement_flags_posn
_atom_site_refinement_flags_adp
_atom_site_refinement_flags_occupancy
_atom_site_disorder_assembly
_atom_site_disorder_group
Br1 Br 0.01236(4) 0.73147(4) 0.79798(4) 0.05191(16) Uani 1 1 d . . . . .
F1 F -0.0226(3) 0.3962(2) -0.2176(2) 0.0502(7) Uani 1 1 d . . . . .
F2 F -0.0392(3) 0.26175(17) -0.1119(2) 0.0484(6) Uani 1 1 d . . . . .
F3 F -0.1312(2) 0.4037(2) -0.0907(3) 0.0558(7) Uani 1 1 d . . . . .
O1 O 0.6125(3) 0.62595(18) 0.8743(2) 0.0410(7) Uani 1 1 d . . . . .
O2 O 0.5682(2) 0.43237(18) 0.3152(2) 0.0284(5) Uani 1 1 d . . . . .
N1 N 0.3832(3) 0.58869(18) 0.4392(2) 0.0196(5) Uani 1 1 d . . . . .
N2 N 0.4898(3) 0.56452(19) 0.3995(2) 0.0203(5) Uani 1 1 d . . . . .
N3 N 0.5373(3) 0.3594(2) 0.7942(3) 0.0320(7) Uani 1 1 d . . . . .
N4 N 0.6261(3) 0.4266(2) 0.9957(3) 0.0292(6) Uani 1 1 d . . . . .
C1 C 0.5841(3) 0.4449(2) 0.8635(3) 0.0248(7) Uani 1 1 d . . . . .
C2 C 0.5501(4) 0.2845(3) 0.8844(4) 0.0404(9) Uani 1 1 d . . . . .
H2 H 0.524780 0.214094 0.863933 0.049 Uiso 1 1 calc R U . . .
C3 C 0.6043(4) 0.3236(3) 1.0085(4) 0.0377(8) Uani 1 1 d . . . . .
H3 H 0.623289 0.286504 1.088252 0.045 Uiso 1 1 calc R U . . .
C4 C 0.5843(3) 0.5481(2) 0.8063(3) 0.0258(7) Uani 1 1 d . . . . .
C5 C 0.5533(3) 0.5546(2) 0.6601(3) 0.0222(6) Uani 1 1 d . . . . .
C6 C 0.6371(3) 0.4848(2) 0.6048(3) 0.0229(6) Uani 1 1 d . . . . .
H6A H 0.728770 0.471477 0.667533 0.027 Uiso 1 1 calc R U . . .
H6B H 0.592340 0.419831 0.562773 0.027 Uiso 1 1 calc R U . . .
C7 C 0.6247(3) 0.5753(2) 0.5070(3) 0.0210(6) Uani 1 1 d . . . . .
C8 C 0.4029(3) 0.5426(2) 0.5691(3) 0.0210(6) Uani 1 1 d . . . . .
H8 H 0.383253 0.466678 0.555618 0.025 Uiso 1 1 calc R U . . .
C9 C 0.3060(3) 0.5890(2) 0.6234(3) 0.0238(7) Uani 1 1 d . . . . .
C10 C 0.2742(4) 0.5358(3) 0.7175(3) 0.0308(7) Uani 1 1 d . . . . .
H10 H 0.312018 0.469217 0.745511 0.037 Uiso 1 1 calc R U . . .
C11 C 0.1887(4) 0.5774(3) 0.7719(4) 0.0362(8) Uani 1 1 d . . . . .
H11 H 0.167979 0.540239 0.836486 0.043 Uiso 1 1 calc R U . . .
C12 C 0.1344(4) 0.6741(3) 0.7297(4) 0.0337(8) Uani 1 1 d . . . . .
C13 C 0.1632(3) 0.7292(3) 0.6368(3) 0.0311(7) Uani 1 1 d . . . . .
H13 H 0.124961 0.795784 0.610110 0.037 Uiso 1 1 calc R U . . .
C14 C 0.2485(3) 0.6874(2) 0.5818(3) 0.0248(7) Uani 1 1 d . . . . .
C15 C 0.2737(3) 0.7398(2) 0.4768(3) 0.0268(6) Uani 1 1 d . . . . .
H15 H 0.241912 0.808456 0.452407 0.032 Uiso 1 1 calc R U . . .
C16 C 0.3414(3) 0.6920(2) 0.4146(3) 0.0225(6) Uani 1 1 d . . . . .
H16 H 0.362261 0.729686 0.350549 0.027 Uiso 1 1 calc R U . . .
C17 C 0.6116(3) 0.6496(2) 0.6132(3) 0.0227(6) Uani 1 1 d . . . . .
H17A H 0.697389 0.674771 0.677981 0.027 Uiso 1 1 calc R U . . .
H17B H 0.548064 0.707338 0.577488 0.027 Uiso 1 1 calc R U . . .
C18 C 0.4721(3) 0.4823(2) 0.3124(3) 0.0214(6) Uani 1 1 d . . . . .
C19 C 0.3368(3) 0.4584(2) 0.2113(3) 0.0216(6) Uani 1 1 d . . . . .
C20 C 0.2292(4) 0.5260(2) 0.1644(3) 0.0300(7) Uani 1 1 d . . . . .
H20 H 0.235738 0.593566 0.200955 0.036 Uiso 1 1 calc R U . . .
C21 C 0.1124(3) 0.4950(3) 0.0645(3) 0.0298(7) Uani 1 1 d . . . . .
H21 H 0.039272 0.541466 0.033055 0.036 Uiso 1 1 calc R U . . .
C22 C 0.1020(3) 0.3963(3) 0.0103(3) 0.0252(7) Uani 1 1 d . . . . .
C23 C 0.2093(4) 0.3289(3) 0.0555(3) 0.0295(7) Uani 1 1 d . . . . .
H23 H 0.203009 0.261611 0.018197 0.035 Uiso 1 1 calc R U . . .
C24 C 0.3250(3) 0.3599(2) 0.1547(3) 0.0255(7) Uani 1 1 d . . . . .
H24 H 0.398203 0.313456 0.185226 0.031 Uiso 1 1 calc R U . . .
C25 C 0.7303(3) 0.6003(2) 0.4534(3) 0.0230(6) Uani 1 1 d . . . . .
C26 C 0.7201(4) 0.6918(3) 0.3836(3) 0.0334(8) Uani 1 1 d . . . . .
H26 H 0.647360 0.737377 0.369921 0.040 Uiso 1 1 calc R U . . .
C27 C 0.8168(4) 0.7168(3) 0.3334(4) 0.0393(8) Uani 1 1 d . . . . .
H27 H 0.809189 0.779135 0.284855 0.047 Uiso 1 1 calc R U . . .
C28 C 0.9229(4) 0.6518(3) 0.3536(4) 0.0385(9) Uani 1 1 d . . . . .
H28 H 0.987885 0.668798 0.318462 0.046 Uiso 1 1 calc R U . . .
C29 C 0.9348(4) 0.5613(3) 0.4256(4) 0.0348(8) Uani 1 1 d . . . . .
H29 H 1.008631 0.516623 0.440711 0.042 Uiso 1 1 calc R U . . .
C30 C 0.8395(4) 0.5361(3) 0.4753(3) 0.0289(7) Uani 1 1 d . . . . .
H30 H 0.848579 0.474148 0.525013 0.035 Uiso 1 1 calc R U . . .
C31 C -0.0226(4) 0.3648(3) -0.1005(3) 0.0317(8) Uani 1 1 d . . . . .
C32 C 0.6932(5) 0.4964(4) 1.1041(4) 0.0529(12) Uani 1 1 d . . . . .
H32A H 0.780388 0.514894 1.103329 0.079 Uiso 1 1 calc R U . . .
H32B H 0.704778 0.462091 1.187346 0.079 Uiso 1 1 calc R U . . .
H32C H 0.639970 0.559460 1.094786 0.079 Uiso 1 1 calc R U . . .

loop_
_atom_site_aniso_label
_atom_site_aniso_U_11
_atom_site_aniso_U_22
_atom_site_aniso_U_33
_atom_site_aniso_U_23
_atom_site_aniso_U_13
_atom_site_aniso_U_12
Br1 0.0453(3) 0.0762(3) 0.0455(3) -0.0156(2) 0.0300(2) 0.0005(2)
F1 0.0447(14) 0.0746(16) 0.0192(11) 0.0084(10) -0.0019(10) -0.0191(12)
F2 0.0473(14) 0.0463(12) 0.0370(12) -0.0035(9) -0.0007(11) -0.0168(10)
F3 0.0214(12) 0.0896(18) 0.0469(15) -0.0140(13) 0.0021(11) 0.0023(12)
O1 0.068(2) 0.0293(12) 0.0248(13) -0.0066(10) 0.0171(13) -0.0153(12)
O2 0.0231(13) 0.0317(11) 0.0282(12) -0.0053(9) 0.0071(10) 0.0025(10)
N1 0.0194(14) 0.0221(11) 0.0173(12) 0.0009(9) 0.0068(11) 0.0007(9)
N2 0.0192(13) 0.0235(11) 0.0168(12) -0.0018(10) 0.0051(11) -0.0003(10)
N3 0.0384(17) 0.0267(14) 0.0258(15) 0.0027(11) 0.0065(14) -0.0049(12)
N4 0.0295(16) 0.0391(15) 0.0166(13) 0.0025(11) 0.0061(12) -0.0045(12)
C1 0.0251(17) 0.0282(15) 0.0183(15) 0.0021(12) 0.0050(14) -0.0020(12)
C2 0.048(2) 0.0318(18) 0.039(2) 0.0102(15) 0.0128(19) -0.0048(16)
C3 0.038(2) 0.044(2) 0.0284(18) 0.0148(16) 0.0088(17) 0.0001(16)
C4 0.0282(18) 0.0266(15) 0.0215(16) 0.0001(12) 0.0082(14) -0.0045(13)
C5 0.0234(17) 0.0218(13) 0.0188(15) 0.0009(11) 0.0052(13) -0.0007(12)
C6 0.0236(16) 0.0239(14) 0.0189(14) 0.0004(12) 0.0055(13) -0.0011(12)
C7 0.0193(16) 0.0242(14) 0.0165(14) 0.0009(11) 0.0032(13) -0.0021(11)
C8 0.0222(16) 0.0220(14) 0.0156(14) 0.0014(11) 0.0036(13) -0.0050(11)
C9 0.0228(17) 0.0269(15) 0.0219(16) -0.0015(12) 0.0087(14) -0.0057(12)
C10 0.0306(19) 0.0350(17) 0.0272(17) 0.0023(13) 0.0114(15) -0.0074(14)
C11 0.037(2) 0.049(2) 0.0273(18) -0.0034(15) 0.0174(17) -0.0098(16)
C12 0.0276(19) 0.0479(19) 0.0287(18) -0.0133(15) 0.0142(16) -0.0062(15)
C13 0.0291(16) 0.0340(15) 0.0301(16) -0.0120(15) 0.0112(14) -0.0033(15)
C14 0.0248(17) 0.0268(14) 0.0225(16) -0.0070(12) 0.0084(14) -0.0055(12)
C15 0.0277(16) 0.0226(14) 0.0296(15) 0.0008(13) 0.0101(13) 0.0006(13)
C16 0.0240(17) 0.0213(13) 0.0210(15) 0.0023(11) 0.0070(13) -0.0003(11)
C17 0.0240(16) 0.0243(14) 0.0177(14) -0.0012(12) 0.0054(13) -0.0024(12)
C18 0.0233(16) 0.0216(14) 0.0179(14) 0.0008(11) 0.0060(13) 0.0008(12)
C19 0.0234(17) 0.0248(14) 0.0165(14) 0.0016(11) 0.0075(14) -0.0011(11)
C20 0.033(2) 0.0285(15) 0.0227(16) -0.0017(12) 0.0034(16) 0.0067(13)
C21 0.0232(18) 0.0371(17) 0.0224(16) -0.0003(13) 0.0008(14) 0.0067(14)
C22 0.0224(17) 0.0339(16) 0.0165(15) 0.0027(12) 0.0042(13) -0.0020(13)
C23 0.0332(19) 0.0256(15) 0.0258(16) -0.0016(13) 0.0066(15) -0.0022(13)
C24 0.0240(17) 0.0227(14) 0.0256(16) -0.0004(12) 0.0045(14) 0.0015(12)
C25 0.0220(17) 0.0272(14) 0.0158(15) -0.0027(11) 0.0024(13) -0.0059(12)
C26 0.033(2) 0.0380(17) 0.0298(18) 0.0052(14) 0.0119(16) 0.0003(14)
C27 0.040(2) 0.043(2) 0.0345(19) 0.0099(16) 0.0143(17) -0.0091(17)
C28 0.033(2) 0.054(2) 0.031(2) -0.0012(16) 0.0142(17) -0.0140(17)
C29 0.0228(19) 0.0478(19) 0.0328(18) -0.0042(16) 0.0093(16) -0.0027(15)
C30 0.0250(18) 0.0338(16) 0.0252(16) -0.0013(13) 0.0065(15) -0.0020(13)
C31 0.0282(19) 0.0437(19) 0.0204(16) 0.0017(14) 0.0059(15) -0.0051(14)
C32 0.074(3) 0.064(3) 0.0173(17) -0.0059(18) 0.013(2) -0.021(2)

loop_
_atom_type_symbol
_atom_type_description
_atom_type_scat_dispersion_real
_atom_type_scat_dispersion_imag
_atom_type_scat_source
C C 0.0181 0.0091 'International Tables Vol C Tables 4.2.6.8 and 6.1.1.4'
H H 0.0000 0.0000 'International Tables Vol C Tables 4.2.6.8 and 6.1.1.4'
Br Br -0.6763 1.2805 'International Tables Vol C Tables 4.2.6.8 and 6.1.1.4'
F F 0.0727 0.0534 'International Tables Vol C Tables 4.2.6.8 and 6.1.1.4'
N N 0.0311 0.0180 'International Tables Vol C Tables 4.2.6.8 and 6.1.1.4'
O O 0.0492 0.0322 'International Tables Vol C Tables 4.2.6.8 and 6.1.1.4'

loop_
_geom_angle_atom_site_label_1
_geom_angle_atom_site_label_2
_geom_angle_atom_site_label_3
_geom_angle
_geom_angle_site_symmetry_1
_geom_angle_site_symmetry_3
_geom_angle_publ_flag
N2 N1 C8 111.7(2) . . ?
C16 N1 N2 113.2(2) . . ?
C16 N1 C8 118.9(2) . . ?
N1 N2 C7 114.1(2) . . ?
C18 N2 N1 117.4(3) . . ?
C18 N2 C7 116.9(2) . . ?
C1 N3 C2 105.1(3) . . ?
C1 N4 C32 128.8(3) . . ?
C3 N4 C1 106.0(3) . . ?
C3 N4 C32 124.9(3) . . ?
N3 C1 N4 111.6(3) . . ?
N3 C1 C4 124.6(3) . . ?
N4 C1 C4 123.7(3) . . ?
N3 C2 H2 124.6 . . ?
N3 C2 C3 110.8(3) . . ?
C3 C2 H2 124.6 . . ?
N4 C3 H3 126.8 . . ?
C2 C3 N4 106.5(3) . . ?
C2 C3 H3 126.8 . . ?
O1 C4 C1 121.6(3) . . ?
O1 C4 C5 120.5(3) . . ?
C1 C4 C5 117.8(3) . . ?
C4 C5 C6 117.0(3) . . ?
C4 C5 C8 115.5(3) . . ?
C4 C5 C17 116.1(3) . . ?
C6 C5 C8 108.5(2) . . ?
C17 C5 C6 87.3(2) . . ?
C17 C5 C8 108.9(2) . . ?
C5 C6 H6A 114.4 . . ?
C5 C6 H6B 114.4 . . ?
H6A C6 H6B 111.5 . . ?
C7 C6 C5 85.8(2) . . ?
C7 C6 H6A 114.4 . . ?
C7 C6 H6B 114.4 . . ?
N2 C7 C6 106.1(2) . . ?
N2 C7 C17 107.9(2) . . ?
N2 C7 C25 112.0(2) . . ?
C17 C7 C6 87.2(2) . . ?
C25 C7 C6 123.2(3) . . ?
C25 C7 C17 117.4(2) . . ?
N1 C8 C5 108.0(2) . . ?
N1 C8 H8 107.6 . . ?
N1 C8 C9 110.6(2) . . ?
C5 C8 H8 107.6 . . ?
C9 C8 C5 115.1(2) . . ?
C9 C8 H8 107.6 . . ?
C10 C9 C8 120.3(3) . . ?
C10 C9 C14 118.7(3) . . ?
C14 C9 C8 121.0(3) . . ?
C9 C10 H10 119.2 . . ?
C9 C10 C11 121.7(3) . . ?
C11 C10 H10 119.2 . . ?
C10 C11 H11 120.8 . . ?
C12 C11 C10 118.3(3) . . ?
C12 C11 H11 120.8 . . ?
C11 C12 Br1 119.4(3) . . ?
C13 C12 Br1 118.7(3) . . ?
C13 C12 C11 121.9(3) . . ?
C12 C13 H13 120.0 . . ?
C12 C13 C14 119.9(4) . . ?
C14 C13 H13 120.0 . . ?
C9 C14 C15 118.9(3) . . ?
C13 C14 C9 119.6(3) . . ?
C13 C14 C15 121.5(3) . . ?
C14 C15 H15 120.0 . . ?
C16 C15 C14 120.0(3) . . ?
C16 C15 H15 120.0 . . ?
N1 C16 H16 118.5 . . ?
C15 C16 N1 123.0(3) . . ?
C15 C16 H16 118.5 . . ?
C5 C17 C7 85.9(2) . . ?
C5 C17 H17A 114.3 . . ?
C5 C17 H17B 114.3 . . ?
C7 C17 H17A 114.3 . . ?
C7 C17 H17B 114.3 . . ?
H17A C17 H17B 111.5 . . ?
O2 C18 N2 119.3(3) . . ?
O2 C18 C19 120.2(3) . . ?
N2 C18 C19 120.5(3) . . ?
C20 C19 C18 126.7(3) . . ?
C20 C19 C24 118.6(3) . . ?
C24 C19 C18 114.5(3) . . ?
C19 C20 H20 119.9 . . ?
C21 C20 C19 120.3(3) . . ?
C21 C20 H20 119.9 . . ?
C20 C21 H21 119.9 . . ?
C20 C21 C22 120.3(3) . . ?
C22 C21 H21 119.9 . . ?
C21 C22 C31 119.9(3) . . ?
C23 C22 C21 119.8(3) . . ?
C23 C22 C31 120.2(3) . . ?
C22 C23 H23 120.1 . . ?
C24 C23 C22 119.7(3) . . ?
C24 C23 H23 120.1 . . ?
C19 C24 H24 119.4 . . ?
C23 C24 C19 121.3(3) . . ?
C23 C24 H24 119.4 . . ?
C26 C25 C7 118.8(3) . . ?
C26 C25 C30 119.1(3) . . ?
C30 C25 C7 122.1(3) . . ?
C25 C26 H26 120.1 . . ?
C25 C26 C27 119.9(3) . . ?
C27 C26 H26 120.1 . . ?
C26 C27 H27 119.8 . . ?
C28 C27 C26 120.5(3) . . ?
C28 C27 H27 119.8 . . ?
C27 C28 H28 120.1 . . ?
C27 C28 C29 119.8(3) . . ?
C29 C28 H28 120.1 . . ?
C28 C29 H29 120.0 . . ?
C30 C29 C28 120.1(4) . . ?
C30 C29 H29 120.0 . . ?
C25 C30 H30 119.6 . . ?
C29 C30 C25 120.7(3) . . ?
C29 C30 H30 119.6 . . ?
F1 C31 C22 111.7(3) . . ?
F2 C31 F1 104.9(3) . . ?
F2 C31 C22 113.2(3) . . ?
F3 C31 F1 106.5(3) . . ?
F3 C31 F2 106.8(3) . . ?
F3 C31 C22 113.2(3) . . ?
N4 C32 H32A 109.5 . . ?
N4 C32 H32B 109.5 . . ?
N4 C32 H32C 109.5 . . ?
H32A C32 H32B 109.5 . . ?
H32A C32 H32C 109.5 . . ?
H32B C32 H32C 109.5 . . ?

loop_
_geom_bond_atom_site_label_1
_geom_bond_atom_site_label_2
_geom_bond_distance
_geom_bond_site_symmetry_2
_geom_bond_publ_flag
Br1 C12 1.903(4) . ?
F1 C31 1.347(4) . ?
F2 C31 1.339(4) . ?
F3 C31 1.324(5) . ?
O1 C4 1.218(4) . ?
O2 C18 1.217(4) . ?
N1 N2 1.418(4) . ?
N1 C8 1.484(4) . ?
N1 C16 1.399(4) . ?
N2 C7 1.502(4) . ?
N2 C18 1.391(4) . ?
N3 C1 1.326(4) . ?
N3 C2 1.351(5) . ?
N4 C1 1.369(4) . ?
N4 C3 1.363(5) . ?
N4 C32 1.449(5) . ?
C1 C4 1.469(4) . ?
C2 H2 0.9500 . ?
C2 C3 1.360(6) . ?
C3 H3 0.9500 . ?
C4 C5 1.514(4) . ?
C5 C6 1.556(4) . ?
C5 C8 1.570(4) . ?
C5 C17 1.553(4) . ?
C6 H6A 0.9900 . ?
C6 H6B 0.9900 . ?
C6 C7 1.556(4) . ?
C7 C17 1.556(4) . ?
C7 C25 1.509(4) . ?
C8 H8 1.0000 . ?
C8 C9 1.514(4) . ?
C9 C10 1.388(5) . ?
C9 C14 1.410(5) . ?
C10 H10 0.9500 . ?
C10 C11 1.388(5) . ?
C11 H11 0.9500 . ?
C11 C12 1.381(6) . ?
C12 C13 1.371(5) . ?
C13 H13 0.9500 . ?
C13 C14 1.393(5) . ?
C14 C15 1.449(4) . ?
C15 H15 0.9500 . ?
C15 C16 1.328(4) . ?
C16 H16 0.9500 . ?
C17 H17A 0.9900 . ?
C17 H17B 0.9900 . ?
C18 C19 1.503(4) . ?
C19 C20 1.392(5) . ?
C19 C24 1.397(4) . ?
C20 H20 0.9500 . ?
C20 C21 1.386(5) . ?
C21 H21 0.9500 . ?
C21 C22 1.390(5) . ?
C22 C23 1.387(5) . ?
C22 C31 1.495(5) . ?
C23 H23 0.9500 . ?
C23 C24 1.376(5) . ?
C24 H24 0.9500 . ?
C25 C26 1.387(5) . ?
C25 C30 1.392(5) . ?
C26 H26 0.9500 . ?
C26 C27 1.397(5) . ?
C27 H27 0.9500 . ?
C27 C28 1.373(6) . ?
C28 H28 0.9500 . ?
C28 C29 1.386(5) . ?
C29 H29 0.9500 . ?
C29 C30 1.379(5) . ?
C30 H30 0.9500 . ?
C32 H32A 0.9800 . ?
C32 H32B 0.9800 . ?
C32 H32C 0.9800 . ?

loop_
_geom_torsion_atom_site_label_1
_geom_torsion_atom_site_label_2
_geom_torsion_atom_site_label_3
_geom_torsion_atom_site_label_4
_geom_torsion
_geom_torsion_site_symmetry_1
_geom_torsion_site_symmetry_2
_geom_torsion_site_symmetry_3
_geom_torsion_site_symmetry_4
_geom_torsion_publ_flag
Br1 C12 C13 C14 -177.7(2) . . . . ?
O1 C4 C5 C6 124.5(4) . . . . ?
O1 C4 C5 C8 -105.9(4) . . . . ?
O1 C4 C5 C17 23.5(5) . . . . ?
O2 C18 C19 C20 -156.0(3) . . . . ?
O2 C18 C19 C24 19.3(4) . . . . ?
N1 N2 C7 C6 70.5(3) . . . . ?
N1 N2 C7 C17 -21.8(3) . . . . ?
N1 N2 C7 C25 -152.4(2) . . . . ?
N1 N2 C18 O2 -150.9(3) . . . . ?
N1 N2 C18 C19 32.1(4) . . . . ?
N1 C8 C9 C10 158.1(3) . . . . ?
N1 C8 C9 C14 -23.3(4) . . . . ?
N2 N1 C8 C5 40.3(3) . . . . ?
N2 N1 C8 C9 167.0(2) . . . . ?
N2 N1 C16 C15 -159.1(3) . . . . ?
N2 C7 C17 C5 78.4(2) . . . . ?
N2 C7 C25 C26 61.6(4) . . . . ?
N2 C7 C25 C30 -120.4(3) . . . . ?
N2 C18 C19 C20 21.0(5) . . . . ?
N2 C18 C19 C24 -163.7(3) . . . . ?
N3 C1 C4 O1 170.3(4) . . . . ?
N3 C1 C4 C5 -12.0(5) . . . . ?
N3 C2 C3 N4 0.1(5) . . . . ?
N4 C1 C4 O1 -6.0(5) . . . . ?
N4 C1 C4 C5 171.7(3) . . . . ?
C1 N3 C2 C3 0.1(5) . . . . ?
C1 N4 C3 C2 -0.2(4) . . . . ?
C1 C4 C5 C6 -53.2(4) . . . . ?
C1 C4 C5 C8 76.4(4) . . . . ?
C1 C4 C5 C17 -154.2(3) . . . . ?
C2 N3 C1 N4 -0.2(4) . . . . ?
C2 N3 C1 C4 -176.9(3) . . . . ?
C3 N4 C1 N3 0.3(4) . . . . ?
C3 N4 C1 C4 177.0(3) . . . . ?
C4 C5 C6 C7 -145.6(3) . . . . ?
C4 C5 C8 N1 159.2(2) . . . . ?
C4 C5 C8 C9 35.1(4) . . . . ?
C4 C5 C17 C7 146.4(3) . . . . ?
C5 C6 C7 N2 -80.3(2) . . . . ?
C5 C6 C7 C17 27.5(2) . . . . ?
C5 C6 C7 C25 148.7(3) . . . . ?
C5 C8 C9 C10 -79.2(4) . . . . ?
C5 C8 C9 C14 99.4(3) . . . . ?
C6 C5 C8 N1 -67.2(3) . . . . ?
C6 C5 C8 C9 168.8(2) . . . . ?
C6 C5 C17 C7 27.6(2) . . . . ?
C6 C7 C17 C5 -27.6(2) . . . . ?
C6 C7 C25 C26 -170.0(3) . . . . ?
C6 C7 C25 C30 8.0(4) . . . . ?
C7 N2 C18 O2 -9.8(4) . . . . ?
C7 N2 C18 C19 173.2(3) . . . . ?
C7 C25 C26 C27 179.8(3) . . . . ?
C7 C25 C30 C29 -179.7(3) . . . . ?
C8 N1 N2 C7 -43.8(3) . . . . ?
C8 N1 N2 C18 98.3(3) . . . . ?
C8 N1 C16 C15 -25.0(4) . . . . ?
C8 C5 C6 C7 81.5(3) . . . . ?
C8 C5 C17 C7 -81.1(3) . . . . ?
C8 C9 C10 C11 178.2(3) . . . . ?
C8 C9 C14 C13 -177.9(3) . . . . ?
C8 C9 C14 C15 5.8(4) . . . . ?
C9 C10 C11 C12 0.2(5) . . . . ?
C9 C14 C15 C16 5.1(5) . . . . ?
C10 C9 C14 C13 0.8(5) . . . . ?
C10 C9 C14 C15 -175.6(3) . . . . ?
C10 C11 C12 Br1 178.0(3) . . . . ?
C10 C11 C12 C13 -0.2(5) . . . . ?
C11 C12 C13 C14 0.5(5) . . . . ?
C12 C13 C14 C9 -0.8(5) . . . . ?
C12 C13 C14 C15 175.5(3) . . . . ?
C13 C14 C15 C16 -171.1(3) . . . . ?
C14 C9 C10 C11 -0.5(5) . . . . ?
C14 C15 C16 N1 4.5(5) . . . . ?
C16 N1 N2 C7 93.6(3) . . . . ?
C16 N1 N2 C18 -124.3(3) . . . . ?
C16 N1 C8 C5 -94.5(3) . . . . ?
C16 N1 C8 C9 32.3(4) . . . . ?
C17 C5 C6 C7 -27.6(2) . . . . ?
C17 C5 C8 N1 26.4(3) . . . . ?
C17 C5 C8 C9 -97.6(3) . . . . ?
C17 C7 C25 C26 -64.1(4) . . . . ?
C17 C7 C25 C30 113.9(3) . . . . ?
C18 N2 C7 C6 -71.8(3) . . . . ?
C18 N2 C7 C17 -164.1(2) . . . . ?
C18 N2 C7 C25 65.2(3) . . . . ?
C18 C19 C20 C21 175.9(3) . . . . ?
C18 C19 C24 C23 -176.4(3) . . . . ?
C19 C20 C21 C22 -0.1(5) . . . . ?
C20 C19 C24 C23 -0.8(5) . . . . ?
C20 C21 C22 C23 -0.6(5) . . . . ?
C20 C21 C22 C31 -177.9(3) . . . . ?
C21 C22 C23 C24 0.6(5) . . . . ?
C21 C22 C31 F1 84.3(4) . . . . ?
C21 C22 C31 F2 -157.6(3) . . . . ?
C21 C22 C31 F3 -35.9(5) . . . . ?
C22 C23 C24 C19 0.1(5) . . . . ?
C23 C22 C31 F1 -92.9(4) . . . . ?
C23 C22 C31 F2 25.2(5) . . . . ?
C23 C22 C31 F3 146.9(3) . . . . ?
C24 C19 C20 C21 0.8(5) . . . . ?
C25 C7 C17 C5 -153.9(3) . . . . ?
C25 C26 C27 C28 -0.6(6) . . . . ?
C26 C25 C30 C29 -1.7(5) . . . . ?
C26 C27 C28 C29 -0.7(6) . . . . ?
C27 C28 C29 C30 0.8(6) . . . . ?
C28 C29 C30 C25 0.4(5) . . . . ?
C30 C25 C26 C27 1.7(5) . . . . ?
C31 C22 C23 C24 177.9(3) . . . . ?
C32 N4 C1 N3 174.2(4) . . . . ?
C32 N4 C1 C4 -9.0(6) . . . . ?
C32 N4 C3 C2 -174.5(4) . . . . ?
